data_4001732
loop_
_publ_author_name
'Kanatzidis, M.G.'
'Liao, J.-H.'

_publ_section_title
;
 Quaternary Rb2 Cu2 SnS4, A2 Cu2 Sn2 S6 (A= Na, K, Rb, Cs), A2 Cu2 Sn2 Se6
 (A= K, Rb), K2 Au2 SnS4 and K2 Au2 Sn2 S6. Syntheses, structures and
 properties of new solid-state chalcogenides based on tetrahedral (Sn
 S4)(4-) units
;
_journal_name_full 'Chemistry of Materials (1,1989-)'
_journal_page_first 1561
_journal_page_last 1569
_journal_volume 5
_journal_year 1993
_chemical_formula_sum 'Au2 K2 S6 Sn2'
_chemical_name_systematic 'K2 (Au2 Sn2 S6)'
_space_group_IT_number 124
_symmetry_space_group_name_Hall '-P 4 2c'
_symmetry_space_group_name_H-M 'P 4/m c c'
_cell_angle_alpha 90
_cell_angle_beta 90
_cell_angle_gamma 90
_cell_formula_units_Z 4
_cell_length_a 7.968
_cell_length_b 7.968
_cell_length_c 19.2
_cell_volume 1218.989
_citation_journal_id_ASTM CMATEX
_cod_data_source_file gold_530.cif
_cod_data_source_block Au2K2S6Sn2
_cod_database_code 4001732

loop_
_symmetry_equiv_pos_as_xyz
x,y,z
-y,x,z
-x,-y,z
y,-x,z
x,-y,-z+1/2
y,x,-z+1/2
-x,y,-z+1/2
-y,-x,-z+1/2
-x,-y,-z
y,-x,-z
x,y,-z
-y,x,-z
-x,y,z-1/2
-y,-x,z-1/2
x,-y,z-1/2
y,x,z-1/2

loop_
_atom_site_label
_atom_site_type_symbol
_atom_site_fract_x
_atom_site_fract_y
_atom_site_fract_z
_atom_site_occupancy
_atom_site_U_iso_or_equiv
K1 K+1 0 0 0.0966 1 0.0
S1 S-2 0.662 0.149 0.5 1 0.0
Au1 Au+1 0.6889 0 0.25 1 0.0
K3 K+1 0.5 0.5 0.0499 0.5 0.0
Sn1 Sn+4 0.5 0 0.41157 1 0.0
S2 S-2 0.3227 0.1772 0.3453 1 0.0
K2 K+1 0.5 0.5 0.25 1 0.0
